data_7022282
loop_
_publ_author_name
'Abdulmalic, Mohammad A.'
'Aliabadi, Azar'
'Petr, Andreas'
'Kataev, Vladislav'
'R\"uffer, Tobias'

_publ_section_title
;
 The formation of overlooked compounds in the reaction of methyl amine
 with the diethyl ester of o-phenylenebis(oxamic acid) in MeOH.
;
_journal_issue 5
_journal_name_full 'Dalton transactions (Cambridge, England : 2003)'
_journal_page_first 1798
_journal_page_last 1809
_journal_paper_doi 10.1039/c2dt32259e
_journal_volume 42
_journal_year 2013
_chemical_formula_moiety 'C12 H13 N3 O5'
_chemical_formula_sum 'C12 H13 N3 O5'
_chemical_formula_weight 279.25
_chemical_name_systematic
;
?
;
_space_group_IT_number 33
_symmetry_cell_setting orthorhombic
_symmetry_space_group_name_Hall 'P 2c -2n'
_symmetry_space_group_name_H-M 'P n a 21'
_atom_sites_solution_hydrogens geom
_atom_sites_solution_primary direct
_atom_sites_solution_secondary difmap
_audit_creation_method SHELXL-97
_cell_angle_alpha 90.00
_cell_angle_beta 90.00
_cell_angle_gamma 90.00
_cell_formula_units_Z 4
_cell_length_a 10.1175(11)
_cell_length_b 25.335(3)
_cell_length_c 5.0430(4)
_cell_measurement_reflns_used 1095
_cell_measurement_temperature 100
_cell_measurement_theta_max 62.9723
_cell_measurement_theta_min 3.4862
_cell_volume 1292.7(2)
_computing_cell_refinement
;
CrysAlisPro, Agilent Technologies,
Version 1.171.35.19 (release 27-10-2011 CrysAlis171 .NET)
(compiled Oct 27 2011,15:02:11)
;
_computing_data_collection
;
CrysAlisPro, Agilent Technologies,
Version 1.171.35.19 (release 27-10-2011 CrysAlis171 .NET)
(compiled Oct 27 2011,15:02:11)
;
_computing_data_reduction
;
CrysAlisPro, Agilent Technologies,
Version 1.171.35.19 (release 27-10-2011 CrysAlis171 .NET)
(compiled Oct 27 2011,15:02:11)
;
_computing_structure_refinement 'SHELXL-97 (Sheldrick, 1997)'
_computing_structure_solution 'SHELXS-97 (Sheldrick, 1997)'
_diffrn_ambient_temperature 100
_diffrn_measured_fraction_theta_full 0.985
_diffrn_measured_fraction_theta_max 0.986
_diffrn_measurement_device_type 'oxford gemini s'
_diffrn_measurement_method '\w scans'
_diffrn_radiation_monochromator graphite
_diffrn_radiation_source 'fine-focus sealed tube'
_diffrn_radiation_type CuK\a
_diffrn_radiation_wavelength 1.54184
_diffrn_reflns_av_R_equivalents 0.0618
_diffrn_reflns_av_sigmaI/netI 0.0611
_diffrn_reflns_limit_h_max 11
_diffrn_reflns_limit_h_min -11
_diffrn_reflns_limit_k_max 24
_diffrn_reflns_limit_k_min -28
_diffrn_reflns_limit_l_max 4
_diffrn_reflns_limit_l_min -5
_diffrn_reflns_number 4032
_diffrn_reflns_theta_full 63.07
_diffrn_reflns_theta_max 63.07
_diffrn_reflns_theta_min 3.49
_diffrn_standards_decay_% 0
_diffrn_standards_interval_count 50
_diffrn_standards_interval_time 5
_diffrn_standards_number 2
_exptl_absorpt_coefficient_mu 0.967
_exptl_absorpt_correction_T_max 1.00000
_exptl_absorpt_correction_T_min 0.22363
_exptl_absorpt_correction_type multi-scan
_exptl_absorpt_process_details
;
CrysAlisPro, Agilent Technologies,
Version 1.171.35.19 (release 27-10-2011 CrysAlis171 .NET)
(compiled Oct 27 2011,15:02:11)
Empirical absorption correction using spherical harmonics,
implemented in SCALE3 ABSPACK scaling algorithm.
;
_exptl_crystal_colour colorless
_exptl_crystal_density_diffrn 1.435
_exptl_crystal_density_method 'not measured'
_exptl_crystal_description needle
_exptl_crystal_F_000 584
_exptl_crystal_size_max 0.38
_exptl_crystal_size_mid 0.02
_exptl_crystal_size_min 0.02
_refine_diff_density_max 0.313
_refine_diff_density_min -0.300
_refine_diff_density_rms 0.074
_refine_ls_abs_structure_details 'Flack H D (1983), Acta Cryst. A39, 876-881'
_refine_ls_abs_structure_Flack 0.0(5)
_refine_ls_extinction_method none
_refine_ls_goodness_of_fit_ref 0.953
_refine_ls_hydrogen_treatment mixed
_refine_ls_matrix_type full
_refine_ls_number_parameters 193
_refine_ls_number_reflns 1633
_refine_ls_number_restraints 2
_refine_ls_restrained_S_all 0.953
_refine_ls_R_factor_all 0.0752
_refine_ls_R_factor_gt 0.0598
_refine_ls_shift/su_max 0.002
_refine_ls_shift/su_mean 0.000
_refine_ls_structure_factor_coef Fsqd
_refine_ls_weighting_details 'calc w=1/[\s^2^(Fo^2^)+(0.1030P)^2^+0.0000P] where P=(Fo^2^+2Fc^2^)/3'
_refine_ls_weighting_scheme calc
_refine_ls_wR_factor_gt 0.1448
_refine_ls_wR_factor_ref 0.1521
_reflns_number_gt 1181
_reflns_number_total 1633
_reflns_threshold_expression >2sigma(I)
_cod_data_source_file c2dt32259e.txt
_cod_data_source_block abdun3o
_cod_original_sg_symbol_H-M Pna2(1)
_cod_database_code 7022282

loop_
_symmetry_equiv_pos_as_xyz
'x, y, z'
'-x, -y, z+1/2'
'x+1/2, -y+1/2, z'
'-x+1/2, y+1/2, z+1/2'

loop_
_atom_site_label
_atom_site_type_symbol
_atom_site_fract_x
_atom_site_fract_y
_atom_site_fract_z
_atom_site_U_iso_or_equiv
_atom_site_adp_type
_atom_site_occupancy
_atom_site_symmetry_multiplicity
_atom_site_calc_flag
_atom_site_refinement_flags
C1 C 0.2417(5) 0.6834(2) 0.7874(11) 0.0299(12) Uani 1 1 d .
C2 C 0.3471(5) 0.6786(2) 1.0074(11) 0.0320(12) Uani 1 1 d .
C3 C 0.2084(5) 0.52717(19) 0.2349(10) 0.0266(11) Uani 1 1 d .
C4 C 0.3115(5) 0.4845(2) 0.3042(10) 0.0262(11) Uani 1 1 d .
C5 C 0.0593(5) 0.63377(18) 0.5962(10) 0.0276(12) Uani 1 1 d .
C6 C -0.0388(5) 0.6711(2) 0.5861(11) 0.0368(13) Uani 1 1 d .
H6 H -0.0353 0.7002 0.6984 0.044 Uiso 1 1 calc R
C7 C -0.1433(5) 0.6657(2) 0.4095(13) 0.0381(14) Uani 1 1 d .
H7 H -0.2087 0.6915 0.4006 0.046 Uiso 1 1 calc R
C8 C -0.1490(5) 0.6218(2) 0.2470(11) 0.0366(13) Uani 1 1 d .
H8 H -0.2186 0.6182 0.1278 0.044 Uiso 1 1 calc R
C9 C -0.0539(5) 0.58365(19) 0.2593(11) 0.0318(12) Uani 1 1 d .
H9 H -0.0608 0.5538 0.1529 0.038 Uiso 1 1 calc R
C10 C 0.0527(5) 0.58910(18) 0.4289(10) 0.0267(11) Uani 1 1 d .
C11 C 0.5314(6) 0.7164(3) 1.2050(13) 0.0545(18) Uani 1 1 d .
H11A H 0.5850 0.7476 1.1930 0.082 Uiso 1 1 calc R
H11B H 0.5852 0.6858 1.1737 0.082 Uiso 1 1 calc R
H11C H 0.4930 0.7143 1.3788 0.082 Uiso 1 1 calc R
C12 C 0.4635(5) 0.4204(2) 0.1315(13) 0.0362(12) Uani 1 1 d .
H12A H 0.4914 0.4080 -0.0395 0.054 Uiso 1 1 calc R
H12B H 0.4256 0.3917 0.2297 0.054 Uiso 1 1 calc R
H12C H 0.5384 0.4341 0.2261 0.054 Uiso 1 1 calc R
N1 N 0.1672(4) 0.63975(17) 0.7729(9) 0.0272(10) Uani 1 1 d .
N2 N 0.1535(4) 0.54992(16) 0.4441(8) 0.0277(10) Uani 1 1 d D
N3 N 0.3654(4) 0.46191(17) 0.0986(9) 0.0319(10) Uani 1 1 d .
O1 O 0.2312(4) 0.72295(14) 0.6543(8) 0.0437(11) Uani 1 1 d .
O2 O 0.3526(4) 0.64051(15) 1.1539(7) 0.0408(10) Uani 1 1 d .
O3 O 0.4281(4) 0.71878(15) 1.0098(8) 0.0438(10) Uani 1 1 d .
O4 O 0.1823(3) 0.53671(14) -0.0022(7) 0.0324(9) Uani 1 1 d .
O5 O 0.3371(3) 0.47507(14) 0.5391(7) 0.0329(9) Uani 1 1 d .
H1N H 0.187(6) 0.612(3) 0.884(13) 0.045(17) Uiso 1 1 d .
H2N H 0.179(4) 0.5417(18) 0.611(5) 0.017(12) Uiso 1 1 d D
H3N H 0.348(5) 0.473(2) -0.100(12) 0.029(14) Uiso 1 1 d .

loop_
_atom_site_aniso_label
_atom_site_aniso_U_11
_atom_site_aniso_U_22
_atom_site_aniso_U_33
_atom_site_aniso_U_23
_atom_site_aniso_U_13
_atom_site_aniso_U_12
C1 0.032(3) 0.029(3) 0.028(3) -0.006(2) -0.006(2) 0.001(2)
C2 0.029(3) 0.035(3) 0.031(3) -0.004(3) -0.007(2) -0.002(2)
C3 0.036(3) 0.022(3) 0.022(3) 0.000(2) -0.002(2) -0.007(2)
C4 0.036(3) 0.025(2) 0.018(3) -0.003(2) 0.003(2) -0.004(2)
C5 0.031(3) 0.026(3) 0.026(3) 0.003(2) -0.003(2) -0.003(2)
C6 0.045(3) 0.030(3) 0.035(3) -0.005(3) -0.002(3) 0.005(3)
C7 0.037(3) 0.027(3) 0.051(4) -0.005(3) -0.014(3) 0.011(2)
C8 0.035(3) 0.038(3) 0.036(3) -0.002(3) -0.009(3) 0.000(2)
C9 0.041(3) 0.027(3) 0.027(3) -0.001(2) -0.006(3) -0.004(2)
C10 0.034(3) 0.025(3) 0.021(3) 0.002(2) 0.005(2) 0.002(2)
C11 0.052(3) 0.054(4) 0.057(5) 0.005(3) -0.023(3) -0.006(3)
C12 0.041(3) 0.035(3) 0.032(3) 0.003(3) 0.005(3) 0.010(3)
N1 0.032(2) 0.024(2) 0.025(3) 0.002(2) -0.007(2) 0.0024(18)
N2 0.041(3) 0.027(2) 0.015(2) -0.0003(19) 0.0036(19) 0.0025(19)
N3 0.047(2) 0.033(2) 0.016(3) -0.0062(19) 0.003(2) 0.005(2)
O1 0.056(2) 0.031(2) 0.045(2) 0.0161(19) -0.018(2) -0.0067(18)
O2 0.056(2) 0.035(2) 0.031(2) 0.008(2) -0.0153(17) -0.0041(18)
O3 0.047(2) 0.040(2) 0.045(2) 0.008(2) -0.0179(19) -0.0123(18)
O4 0.051(2) 0.0300(19) 0.016(2) 0.0030(16) -0.0006(17) 0.0023(16)
O5 0.048(2) 0.036(2) 0.014(2) 0.0058(16) -0.0013(15) 0.0037(16)

loop_
_atom_type_symbol
_atom_type_description
_atom_type_scat_dispersion_real
_atom_type_scat_dispersion_imag
_atom_type_scat_source
C C 0.0181 0.0091 'International Tables Vol C Tables 4.2.6.8 and 6.1.1.4'
H H 0.0000 0.0000 'International Tables Vol C Tables 4.2.6.8 and 6.1.1.4'
N N 0.0311 0.0180 'International Tables Vol C Tables 4.2.6.8 and 6.1.1.4'
O O 0.0492 0.0322 'International Tables Vol C Tables 4.2.6.8 and 6.1.1.4'

loop_
_geom_angle_atom_site_label_1
_geom_angle_atom_site_label_2
_geom_angle_atom_site_label_3
_geom_angle
O1 C1 N1 127.1(5)
O1 C1 C2 121.6(4)
N1 C1 C2 111.3(5)
O2 C2 O3 125.7(5)
O2 C2 C1 122.1(4)
O3 C2 C1 112.2(5)
O4 C3 N2 126.2(5)
O4 C3 C4 119.7(4)
N2 C3 C4 114.1(4)
O5 C4 N3 126.2(5)
O5 C4 C3 119.6(4)
N3 C4 C3 114.2(4)
C6 C5 C10 119.7(5)
C6 C5 N1 120.5(4)
C10 C5 N1 119.8(4)
C5 C6 C7 120.5(5)
C5 C6 H6 119.8
C7 C6 H6 119.8
C8 C7 C6 119.3(5)
C8 C7 H7 120.3
C6 C7 H7 120.3
C9 C8 C7 120.9(5)
C9 C8 H8 119.6
C7 C8 H8 119.6
C8 C9 C10 120.4(5)
C8 C9 H9 119.8
C10 C9 H9 119.8
C9 C10 C5 119.1(4)
C9 C10 N2 121.4(5)
C5 C10 N2 119.4(4)
O3 C11 H11A 109.5
O3 C11 H11B 109.5
H11A C11 H11B 109.5
O3 C11 H11C 109.5
H11A C11 H11C 109.5
H11B C11 H11C 109.5
N3 C12 H12A 109.5
N3 C12 H12B 109.5
H12A C12 H12B 109.5
N3 C12 H12C 109.5
H12A C12 H12C 109.5
H12B C12 H12C 109.5
C1 N1 C5 123.8(4)
C1 N1 H1N 118(4)
C5 N1 H1N 118(4)
C3 N2 C10 124.1(5)
C3 N2 H2N 121(3)
C10 N2 H2N 115(3)
C4 N3 C12 120.7(5)
C4 N3 H3N 125(3)
C12 N3 H3N 114(3)
C2 O3 C11 115.5(4)

loop_
_geom_bond_atom_site_label_1
_geom_bond_atom_site_label_2
_geom_bond_distance
C1 O1 1.211(6)
C1 N1 1.340(6)
C1 C2 1.544(7)
C2 O2 1.216(6)
C2 O3 1.308(6)
C3 O4 1.248(6)
C3 N2 1.324(7)
C3 C4 1.543(7)
C4 O5 1.236(6)
C4 N3 1.303(7)
C5 C6 1.371(7)
C5 C10 1.413(7)
C5 N1 1.417(6)
C6 C7 1.389(8)
C6 H6 0.9300
C7 C8 1.383(8)
C7 H7 0.9300
C8 C9 1.366(8)
C8 H8 0.9300
C9 C10 1.383(7)
C9 H9 0.9300
C10 N2 1.425(6)
C11 O3 1.437(7)
C11 H11A 0.9600
C11 H11B 0.9600
C11 H11C 0.9600
C12 N3 1.456(7)
C12 H12A 0.9600
C12 H12B 0.9600
C12 H12C 0.9600
N1 H1N 0.91(7)
N2 H2N 0.90(2)
N3 H3N 1.06(6)

loop_
_geom_torsion_atom_site_label_1
_geom_torsion_atom_site_label_2
_geom_torsion_atom_site_label_3
_geom_torsion_atom_site_label_4
_geom_torsion
O1 C1 C2 O2 174.9(6)
N1 C1 C2 O2 -3.9(7)
O1 C1 C2 O3 -6.7(7)
N1 C1 C2 O3 174.5(4)
O4 C3 C4 O5 -180.0(5)
N2 C3 C4 O5 -1.1(6)
O4 C3 C4 N3 0.9(7)
N2 C3 C4 N3 179.8(4)
C10 C5 C6 C7 -1.2(8)
N1 C5 C6 C7 178.8(5)
C5 C6 C7 C8 1.3(9)
C6 C7 C8 C9 0.4(9)
C7 C8 C9 C10 -2.2(9)
C8 C9 C10 C5 2.3(7)
C8 C9 C10 N2 -179.7(5)
C6 C5 C10 C9 -0.6(7)
N1 C5 C10 C9 179.5(4)
C6 C5 C10 N2 -178.7(5)
N1 C5 C10 N2 1.3(7)
O1 C1 N1 C5 -1.4(9)
C2 C1 N1 C5 177.4(4)
C6 C5 N1 C1 -52.0(7)
C10 C5 N1 C1 127.9(5)
O4 C3 N2 C10 1.0(8)
C4 C3 N2 C10 -177.8(4)
C9 C10 N2 C3 44.7(7)
C5 C10 N2 C3 -137.2(5)
O5 C4 N3 C12 1.6(8)
C3 C4 N3 C12 -179.3(4)
O2 C2 O3 C11 0.0(8)
C1 C2 O3 C11 -178.4(5)
